data_4516942
loop_
_publ_author_name
'Kuleshova, Olena'
'Khilya, Olga'
'Volovenko, Yulian'
'Mallet-Ladeira, Sonia'
'Dyakonenko, Viktoriya'
'Gras, Emmanuel'

_publ_section_title
;
 Expedited Route to Fully Substituted Amino-Pyrazole Building Blocks and
 Their Further Transformations.
;
_journal_issue 12
_journal_name_full 'ACS omega'
_journal_page_first 8911
_journal_page_last 8927
_journal_paper_doi 10.1021/acsomega.7b01419
_journal_volume 2
_journal_year 2017
_chemical_compound_source 'synthesis as described'
_chemical_formula_moiety 'C20 H18 N4'
_chemical_formula_sum 'C20 H18 N4'
_chemical_formula_weight 314.38
_space_group_IT_number 14
_space_group_name_Hall '-P 2ybc'
_space_group_name_H-M_alt 'P 1 21/c 1'
_symmetry_cell_setting monoclinic
_symmetry_Int_Tables_number 14
_symmetry_space_group_name_Hall '-P 2ybc'
_symmetry_space_group_name_H-M 'P 1 21/c 1'
_atom_sites_solution_hydrogens geom
_atom_sites_solution_primary direct
_atom_sites_solution_secondary difmap
_cell_angle_alpha 90
_cell_angle_beta 97.386(2)
_cell_angle_gamma 90
_cell_formula_units_Z 4
_cell_length_a 7.9733(2)
_cell_length_b 7.9374(2)
_cell_length_c 25.4882(5)
_cell_measurement_reflns_used 9710
_cell_measurement_temperature 193(2)
_cell_measurement_theta_max 27.999
_cell_measurement_theta_min 3.521
_cell_measurement_wavelength 0.71073
_cell_volume 1599.69(7)
_computing_cell_refinement
;
CrysAlisPro, Agilent Technologies,
Version 1.171.37.31 (release 14-01-2014 CrysAlis171 .NET)
(compiled Jan 14 2014,18:38:05)
;
_computing_data_collection
;
CrysAlisPro, Agilent Technologies,
Version 1.171.37.31 (release 14-01-2014 CrysAlis171 .NET)
(compiled Jan 14 2014,18:38:05)
;
_computing_data_reduction
;
CrysAlisPro, Agilent Technologies,
Version 1.171.37.31 (release 14-01-2014 CrysAlis171 .NET)
(compiled Jan 14 2014,18:38:05)
;
_computing_molecular_graphics 'Ortep-3 for Windows (Farrugia, 1997)'
_computing_publication_material 'WinGX publication routines (Farrugia, 1999)'
_computing_structure_refinement 'SHELXL-97 (Sheldrick, 1997)'
_computing_structure_solution 'SIR92 (Giacovazzo et al, 1993)'
_diffrn_ambient_environment N~2~
_diffrn_ambient_temperature 192.9(4)
_diffrn_detector 'CCD plate'
_diffrn_detector_type Eos
_diffrn_measured_fraction_theta_full 0.991
_diffrn_measured_fraction_theta_max 0.991
_diffrn_measurement_device 'four-circle diffractometer'
_diffrn_measurement_device_type 'Xcalibur, Eos, Gemini ultra'
_diffrn_measurement_method '\w scans'
_diffrn_radiation_monochromator graphite
_diffrn_radiation_probe x-ray
_diffrn_radiation_type 'Mo K\a'
_diffrn_radiation_wavelength 0.71073
_diffrn_reflns_av_R_equivalents 0.0224
_diffrn_reflns_av_unetI/netI 0.0128
_diffrn_reflns_limit_h_max 9
_diffrn_reflns_limit_h_min -9
_diffrn_reflns_limit_k_max 9
_diffrn_reflns_limit_k_min -9
_diffrn_reflns_limit_l_max 31
_diffrn_reflns_limit_l_min -31
_diffrn_reflns_number 27629
_diffrn_reflns_theta_full 26.37
_diffrn_reflns_theta_max 26.37
_diffrn_reflns_theta_min 3.03
_diffrn_source 'Enhance (Mo) X-ray Source'
_exptl_absorpt_coefficient_mu 0.08
_exptl_absorpt_correction_T_max 1.00000
_exptl_absorpt_correction_T_min 0.98077
_exptl_absorpt_correction_type multi-scan
_exptl_absorpt_process_details
;
CrysAlisPro, Agilent Technologies,
Version 1.171.37.31 (release 14-01-2014 CrysAlis171 .NET)
(compiled Jan 14 2014,18:38:05)
Empirical absorption correction using spherical harmonics,
 implemented in SCALE3 ABSPACK scaling algorithm.
;
_exptl_crystal_colour colourless
_exptl_crystal_density_diffrn 1.305
_exptl_crystal_density_method 'not measured'
_exptl_crystal_description parallelepiped
_exptl_crystal_F_000 664
_exptl_crystal_size_max 0.48
_exptl_crystal_size_mid 0.48
_exptl_crystal_size_min 0.18
_refine_diff_density_max 0.169
_refine_diff_density_min -0.262
_refine_diff_density_rms 0.05
_refine_ls_extinction_method none
_refine_ls_goodness_of_fit_ref 1.049
_refine_ls_hydrogen_treatment mixed
_refine_ls_matrix_type full
_refine_ls_number_parameters 221
_refine_ls_number_reflns 3227
_refine_ls_number_restraints 0
_refine_ls_restrained_S_all 1.049
_refine_ls_R_factor_all 0.0432
_refine_ls_R_factor_gt 0.0377
_refine_ls_shift/su_max 0.001
_refine_ls_shift/su_mean 0
_refine_ls_structure_factor_coef Fsqd
_refine_ls_weighting_details 'calc w=1/[\s^2^(Fo^2^)+(0.0496P)^2^+0.4751P] where P=(Fo^2^+2Fc^2^)/3'
_refine_ls_weighting_scheme calc
_refine_ls_wR_factor_gt 0.0932
_refine_ls_wR_factor_ref 0.0981
_reflns_number_gt 2844
_reflns_number_total 3227
_reflns_threshold_expression >2sigma(I)
_cod_data_source_file ao7b01419_si_002.cif
_cod_data_source_block 7b
_cod_original_cell_volume 1599.69(6)
_cod_original_sg_symbol_H-M 'P 21/c'
_cod_database_code 4516942

loop_
_symmetry_equiv_pos_as_xyz
'x, y, z'
'-x, y+1/2, -z+1/2'
'-x, -y, -z'
'x, -y-1/2, z-1/2'

loop_
_atom_site_label
_atom_site_type_symbol
_atom_site_fract_x
_atom_site_fract_y
_atom_site_fract_z
_atom_site_U_iso_or_equiv
_atom_site_adp_type
_atom_site_occupancy
_atom_site_symmetry_multiplicity
_atom_site_calc_flag
_atom_site_refinement_flags
C1 C 0.46765(14) 0.68444(14) 0.12750(4) 0.0242(2) Uani 1 1 d .
C2 C 0.55502(16) 0.70951(16) 0.17805(5) 0.0311(3) Uani 1 1 d .
H2 H 0.6583 0.7656 0.1828 0.037 Uiso 1 1 calc R
C3 C 0.48308(17) 0.64826(17) 0.22082(5) 0.0340(3) Uani 1 1 d .
H3 H 0.5395 0.6636 0.2547 0.041 Uiso 1 1 calc R
C4 C 0.32830(17) 0.56425(16) 0.21442(5) 0.0330(3) Uani 1 1 d .
H4 H 0.2846 0.5234 0.2441 0.04 Uiso 1 1 calc R
C5 C 0.23824(16) 0.54044(16) 0.16479(5) 0.0300(3) Uani 1 1 d .
H5 H 0.1342 0.4858 0.1603 0.036 Uiso 1 1 calc R
C6 C 0.31109(14) 0.60219(14) 0.12205(4) 0.0241(2) Uani 1 1 d .
C7 C 0.38476(13) 0.67175(14) 0.04401(4) 0.0219(2) Uani 1 1 d .
C8 C 0.36616(14) 0.68305(14) -0.01371(4) 0.0227(2) Uani 1 1 d .
C9 C 0.21020(15) 0.61486(15) -0.03809(4) 0.0271(3) Uani 1 1 d .
C10 C 0.48822(14) 0.75044(14) -0.04188(4) 0.0222(2) Uani 1 1 d .
C11 C 0.65176(14) 0.82664(15) -0.01653(5) 0.0275(3) Uani 1 1 d .
H11A H 0.7164 0.7452 0.0062 0.033 Uiso 1 1 calc R
H11B H 0.6302 0.9243 0.0045 0.033 Uiso 1 1 calc R
C12 C 0.74696(16) 0.87720(19) -0.06228(5) 0.0375(3) Uani 1 1 d .
H12A H 0.7838 0.9936 -0.0586 0.045 Uiso 1 1 calc R
H12B H 0.8455 0.8061 -0.0632 0.045 Uiso 1 1 calc R
C13 C 0.62396(16) 0.85461(16) -0.11198(5) 0.0310(3) Uani 1 1 d .
H13A H 0.5868 0.9628 -0.1269 0.037 Uiso 1 1 calc R
H13B H 0.6751 0.791 -0.1383 0.037 Uiso 1 1 calc R
C14 C 0.35003(15) 0.69941(15) -0.13442(4) 0.0264(3) Uani 1 1 d .
H14A H 0.3051 0.5958 -0.1216 0.032 Uiso 1 1 calc R
H14B H 0.4006 0.6721 -0.166 0.032 Uiso 1 1 calc R
C15 C 0.20446(14) 0.81981(15) -0.14957(4) 0.0246(3) Uani 1 1 d .
C16 C 0.18847(16) 0.97254(16) -0.12434(5) 0.0305(3) Uani 1 1 d .
H16 H 0.2699 1.0051 -0.0968 0.037 Uiso 1 1 calc R
C17 C 0.05153(17) 1.07731(17) -0.13998(6) 0.0376(3) Uani 1 1 d .
H17 H 0.0418 1.1794 -0.1227 0.045 Uiso 1 1 calc R
C18 C -0.07011(17) 1.03083(19) -0.18092(6) 0.0403(3) Uani 1 1 d .
H18 H -0.162 1.1008 -0.1912 0.048 Uiso 1 1 calc R
C19 C -0.05394(17) 0.8796(2) -0.20640(5) 0.0406(3) Uani 1 1 d .
H19 H -0.1348 0.848 -0.2342 0.049 Uiso 1 1 calc R
C20 C 0.08182(16) 0.77461(17) -0.19083(5) 0.0325(3) Uani 1 1 d .
H20 H 0.091 0.6726 -0.2082 0.039 Uiso 1 1 calc R
N1 N 0.51165(12) 0.72700(13) 0.07810(4) 0.0258(2) Uani 1 1 d .
N2 N 0.26010(12) 0.59674(13) 0.06840(4) 0.0247(2) Uani 1 1 d .
N3 N 0.08107(14) 0.55659(17) -0.05286(4) 0.0404(3) Uani 1 1 d .
N4 N 0.48201(12) 0.76136(12) -0.09445(4) 0.0244(2) Uani 1 1 d .
H2A H 0.163(2) 0.5552(19) 0.0535(6) 0.037(4) Uiso 1 1 d .

loop_
_atom_site_aniso_label
_atom_site_aniso_U_11
_atom_site_aniso_U_22
_atom_site_aniso_U_33
_atom_site_aniso_U_23
_atom_site_aniso_U_13
_atom_site_aniso_U_12
C1 0.0260(6) 0.0220(5) 0.0243(6) -0.0009(4) 0.0021(4) 0.0013(4)
C2 0.0319(6) 0.0332(7) 0.0268(6) -0.0039(5) -0.0013(5) -0.0019(5)
C3 0.0414(7) 0.0377(7) 0.0219(6) -0.0031(5) 0.0005(5) 0.0040(6)
C4 0.0416(7) 0.0337(7) 0.0253(6) 0.0031(5) 0.0101(5) 0.0065(6)
C5 0.0296(6) 0.0305(6) 0.0308(6) 0.0025(5) 0.0069(5) 0.0007(5)
C6 0.0260(6) 0.0223(5) 0.0235(5) -0.0003(4) 0.0019(4) 0.0034(4)
C7 0.0212(5) 0.0202(5) 0.0241(6) 0.0002(4) 0.0021(4) 0.0003(4)
C8 0.0215(5) 0.0233(5) 0.0227(5) 0.0000(4) 0.0002(4) -0.0006(4)
C9 0.0266(6) 0.0334(6) 0.0210(5) 0.0043(5) 0.0020(4) -0.0018(5)
C10 0.0227(5) 0.0194(5) 0.0242(5) 0.0002(4) 0.0017(4) 0.0037(4)
C11 0.0228(6) 0.0291(6) 0.0304(6) 0.0002(5) 0.0025(5) -0.0015(5)
C12 0.0272(6) 0.0463(8) 0.0398(7) 0.0052(6) 0.0069(5) -0.0057(6)
C13 0.0319(6) 0.0298(6) 0.0335(6) 0.0038(5) 0.0123(5) -0.0005(5)
C14 0.0325(6) 0.0262(6) 0.0207(5) -0.0018(4) 0.0044(5) 0.0004(5)
C15 0.0270(6) 0.0280(6) 0.0193(5) 0.0049(4) 0.0046(4) -0.0034(5)
C16 0.0317(6) 0.0300(6) 0.0289(6) 0.0002(5) 0.0001(5) -0.0001(5)
C17 0.0376(7) 0.0325(7) 0.0432(7) 0.0057(6) 0.0073(6) 0.0054(6)
C18 0.0275(6) 0.0479(8) 0.0454(8) 0.0197(7) 0.0045(6) 0.0042(6)
C19 0.0302(7) 0.0573(9) 0.0318(7) 0.0115(6) -0.0051(5) -0.0082(6)
C20 0.0352(7) 0.0366(7) 0.0253(6) 0.0005(5) 0.0024(5) -0.0079(5)
N1 0.0252(5) 0.0294(5) 0.0220(5) -0.0010(4) 0.0003(4) -0.0036(4)
N2 0.0221(5) 0.0285(5) 0.0231(5) 0.0008(4) 0.0008(4) -0.0041(4)
N3 0.0305(6) 0.0610(8) 0.0281(6) 0.0054(5) -0.0020(4) -0.0154(5)
N4 0.0246(5) 0.0262(5) 0.0228(5) 0.0018(4) 0.0043(4) 0.0021(4)

loop_
_atom_type_symbol
_atom_type_description
_atom_type_scat_dispersion_real
_atom_type_scat_dispersion_imag
_atom_type_scat_source
C C 0.0033 0.0016 'International Tables Vol C Tables 4.2.6.8 and 6.1.1.4'
H H 0 0 'International Tables Vol C Tables 4.2.6.8 and 6.1.1.4'
N N 0.0061 0.0033 'International Tables Vol C Tables 4.2.6.8 and 6.1.1.4'

loop_
_geom_angle_atom_site_label_1
_geom_angle_atom_site_label_2
_geom_angle_atom_site_label_3
_geom_angle
N1 C1 C2 130.22(11)
N1 C1 C6 110.41(10)
C2 C1 C6 119.37(11)
C3 C2 C1 117.92(12)
C3 C2 H2 121
C1 C2 H2 121
C2 C3 C4 121.76(12)
C2 C3 H3 119.1
C4 C3 H3 119.1
C5 C4 C3 121.30(11)
C5 C4 H4 119.3
C3 C4 H4 119.3
C4 C5 C6 116.65(11)
C4 C5 H5 121.7
C6 C5 H5 121.7
N2 C6 C5 131.97(11)
N2 C6 C1 105.02(10)
C5 C6 C1 122.98(11)
N1 C7 N2 112.57(10)
N1 C7 C8 127.69(10)
N2 C7 C8 119.74(10)
C10 C8 C9 123.48(10)
C10 C8 C7 123.82(10)
C9 C8 C7 112.69(10)
N3 C9 C8 173.35(12)
N4 C10 C8 127.22(10)
N4 C10 C11 108.81(10)
C8 C10 C11 123.96(10)
C10 C11 C12 105.44(10)
C10 C11 H11A 110.7
C12 C11 H11A 110.7
C10 C11 H11B 110.7
C12 C11 H11B 110.7
H11A C11 H11B 108.8
C13 C12 C11 106.08(10)
C13 C12 H12A 110.5
C11 C12 H12A 110.5
C13 C12 H12B 110.5
C11 C12 H12B 110.5
H12A C12 H12B 108.7
N4 C13 C12 104.32(10)
N4 C13 H13A 110.9
C12 C13 H13A 110.9
N4 C13 H13B 110.9
C12 C13 H13B 110.9
H13A C13 H13B 108.9
N4 C14 C15 115.30(10)
N4 C14 H14A 108.5
C15 C14 H14A 108.5
N4 C14 H14B 108.5
C15 C14 H14B 108.5
H14A C14 H14B 107.5
C16 C15 C20 118.67(11)
C16 C15 C14 123.15(10)
C20 C15 C14 118.18(11)
C15 C16 C17 120.42(12)
C15 C16 H16 119.8
C17 C16 H16 119.8
C18 C17 C16 120.44(13)
C18 C17 H17 119.8
C16 C17 H17 119.8
C19 C18 C17 119.32(12)
C19 C18 H18 120.3
C17 C18 H18 120.3
C18 C19 C20 120.44(12)
C18 C19 H19 119.8
C20 C19 H19 119.8
C19 C20 C15 120.71(13)
C19 C20 H20 119.6
C15 C20 H20 119.6
C7 N1 C1 104.70(9)
C7 N2 C6 107.30(9)
C7 N2 H2A 127.9(9)
C6 N2 H2A 124.8(9)
C10 N4 C14 127.65(10)
C10 N4 C13 114.00(10)
C14 N4 C13 118.29(9)

loop_
_geom_bond_atom_site_label_1
_geom_bond_atom_site_label_2
_geom_bond_distance
C1 N1 1.3916(15)
C1 C2 1.3979(16)
C1 C6 1.3997(16)
C2 C3 1.3837(18)
C2 H2 0.93
C3 C4 1.3937(19)
C3 H3 0.93
C4 C5 1.3849(18)
C4 H4 0.93
C5 C6 1.3884(16)
C5 H5 0.93
C6 N2 1.3762(15)
C7 N1 1.3209(14)
C7 N2 1.3740(15)
C7 C8 1.4623(15)
C8 C10 1.3888(16)
C8 C9 1.4236(16)
C9 N3 1.1472(16)
C10 N4 1.3372(14)
C10 C11 1.5056(16)
C11 C12 1.5248(17)
C11 H11A 0.97
C11 H11B 0.97
C12 C13 1.5098(18)
C12 H12A 0.97
C12 H12B 0.97
C13 N4 1.4692(15)
C13 H13A 0.97
C13 H13B 0.97
C14 N4 1.4531(15)
C14 C15 1.5147(16)
C14 H14A 0.97
C14 H14B 0.97
C15 C16 1.3857(17)
C15 C20 1.3881(16)
C16 C17 1.3895(18)
C16 H16 0.93
C17 C18 1.380(2)
C17 H17 0.93
C18 C19 1.379(2)
C18 H18 0.93
C19 C20 1.3832(19)
C19 H19 0.93
C20 H20 0.93
N2 H2A 0.883(16)
